data_4514306
loop_
_publ_author_name
'Carden, Will G.'
'Pedziwiatr, Jakub'
'Abboud, Khalil A.'
'McElwee-White, Lisa'

_publ_section_title
;
 Halide Effects on the Sublimation Temperature of X-Au-L Complexes:
 Implications for Their Use as Precursors in Vapor Phase Deposition
 Methods.
;
_journal_issue 46
_journal_name_full 'ACS applied materials &amp; interfaces'
_journal_page_first 40998
_journal_page_last 41005
_journal_paper_doi 10.1021/acsami.7b12465
_journal_volume 9
_journal_year 2017
_chemical_formula_sum 'C6 H6 Au F9 I O3 P'
_chemical_formula_weight 651.94
_space_group_crystal_system monoclinic
_space_group_IT_number 14
_space_group_name_Hall '-P 2ybc'
_space_group_name_H-M_alt 'P 1 21/c 1'
_symmetry_space_group_name_Hall '-P 2ybc'
_symmetry_space_group_name_H-M 'P 1 21/c 1'
_atom_sites_solution_hydrogens geom
_atom_sites_solution_primary direct
_atom_sites_solution_secondary difmap
_audit_creation_method SHELXL-2014/7
_audit_update_record
;
2017-03-06 # Formatted by publCIF

;
_cell_angle_alpha 90
_cell_angle_beta 99.527(1)
_cell_angle_gamma 90
_cell_formula_units_Z 8
_cell_length_a 16.7653(10)
_cell_length_b 21.4245(13)
_cell_length_c 8.3690(5)
_cell_measurement_reflns_used 9042
_cell_measurement_temperature 100(2)
_cell_measurement_theta_max 28.0
_cell_measurement_theta_min 2.0
_cell_volume 2964.6(3)
_computing_cell_refinement 'Bruker APEX2 (Bruker, 2014)'
_computing_data_collection 'Bruker APEX2 (Bruker, 2014)'
_computing_data_reduction 'Bruker Apex2 SAINT (Bruker, 2014)'
_computing_molecular_graphics 'XP in SHELXTL-plus, Bruker 2014'
_computing_publication_material 'SHELXL2014/7, Sheldrick, G. M. 2014'
_computing_structure_refinement 'SHELXL2014/7, Sheldrick G. M. 2014'
_computing_structure_solution 'SHELXL2014/7, Sheldrick G. M. 2014'
_diffrn_ambient_temperature 100(2)
_diffrn_measured_fraction_theta_full 1.000
_diffrn_measured_fraction_theta_max 1.000
_diffrn_measurement_device_type 'Bruker APEX-II DUO'
_diffrn_measurement_method 'phi and omega scans'
_diffrn_radiation_type MoK\a
_diffrn_radiation_wavelength 0.71073
_diffrn_reflns_av_R_equivalents 0.0867
_diffrn_reflns_av_unetI/netI 0.0316
_diffrn_reflns_Laue_measured_fraction_full 1.000
_diffrn_reflns_Laue_measured_fraction_max 1.000
_diffrn_reflns_limit_h_max 21
_diffrn_reflns_limit_h_min -21
_diffrn_reflns_limit_k_max 27
_diffrn_reflns_limit_k_min -27
_diffrn_reflns_limit_l_max 10
_diffrn_reflns_limit_l_min -10
_diffrn_reflns_number 62694
_diffrn_reflns_point_group_measured_fraction_full 1.000
_diffrn_reflns_point_group_measured_fraction_max 1.000
_diffrn_reflns_theta_full 25.242
_diffrn_reflns_theta_max 27.494
_diffrn_reflns_theta_min 1.556
_diffrn_source 'fine-focus sealed tube'
_exptl_absorpt_coefficient_mu 12.217
_exptl_absorpt_correction_T_max 0.7498
_exptl_absorpt_correction_T_min 0.2095
_exptl_absorpt_correction_type analytical
_exptl_absorpt_process_details 'based on measured indexed crystal faces, Bruker SHELXTL2014 (Sheldrick, 2014)'
_exptl_crystal_colour colourless
_exptl_crystal_density_diffrn 2.921
_exptl_crystal_description needle
_exptl_crystal_F_000 2352
_exptl_crystal_size_max 0.329
_exptl_crystal_size_mid 0.068
_exptl_crystal_size_min 0.030
_refine_diff_density_max 2.363
_refine_diff_density_min -1.572
_refine_diff_density_rms 0.232
_refine_ls_extinction_method none
_refine_ls_goodness_of_fit_ref 1.189
_refine_ls_hydrogen_treatment constr
_refine_ls_matrix_type full
_refine_ls_number_parameters 373
_refine_ls_number_reflns 6802
_refine_ls_number_restraints 45
_refine_ls_restrained_S_all 1.189
_refine_ls_R_factor_all 0.0421
_refine_ls_R_factor_gt 0.0390
_refine_ls_shift/su_max 0.006
_refine_ls_shift/su_mean 0.000
_refine_ls_structure_factor_coef Fsqd
_refine_ls_weighting_details 'w=1/[\s^2^(Fo^2^)+(0.0191P)^2^+54.2029P] where P=(Fo^2^+2Fc^2^)/3'
_refine_ls_weighting_scheme calc
_refine_ls_wR_factor_gt 0.0961
_refine_ls_wR_factor_ref 0.0976
_reflns_Friedel_coverage 0.000
_reflns_number_gt 6326
_reflns_number_total 6802
_reflns_threshold_expression 'I > 2\s(I)'
_cod_data_source_file am7b12465_si_006.cif
_cod_data_source_block will3
_cod_database_code 4514306
_shelx_shelxl_version_number 2014/7
_shelx_space_group_comment
; 
The symmetry employed for this shelxl refinement is uniquely defined 
by the following loop, which should always be used as a source of 
symmetry information in preference to the above space-group names. 
They are only intended as comments. 
;
_shelx_estimated_absorpt_t_min 0.108
_shelx_estimated_absorpt_t_max 0.711

loop_
_space_group_symop_operation_xyz
'x, y, z'
'-x, y+1/2, -z+1/2'
'-x, -y, -z'
'x, -y-1/2, z-1/2'

loop_
_atom_site_label
_atom_site_type_symbol
_atom_site_fract_x
_atom_site_fract_y
_atom_site_fract_z
_atom_site_U_iso_or_equiv
_atom_site_adp_type
_atom_site_occupancy
_atom_site_site_symmetry_order
_atom_site_calc_flag
_atom_site_refinement_flags_posn
_atom_site_refinement_flags_adp
_atom_site_refinement_flags_occupancy
_atom_site_disorder_assembly
_atom_site_disorder_group
Au1 Au 0.60292(2) -0.00586(2) 0.37777(4) 0.02278(9) Uani 1 1 d . . . . .
Au2 Au 0.71129(2) 0.06230(2) 0.16242(4) 0.01792(8) Uani 1 1 d . . . . .
I1 I 0.53418(3) 0.09764(2) 0.42396(7) 0.02638(13) Uani 1 1 d . . . . .
I2 I 0.63463(3) 0.01446(3) -0.09760(7) 0.02557(13) Uani 1 1 d . . . . .
P1 P 0.66474(13) -0.09447(10) 0.3367(3) 0.0239(4) Uani 1 1 d . . . . .
P2 P 0.78118(13) 0.10722(10) 0.3804(3) 0.0224(4) Uani 1 1 d . . . . .
F1 F 0.4412(5) -0.1931(6) -0.0077(16) 0.028(3) Uiso 0.567(19) 1 d D . P A 1
F2 F 0.5379(9) -0.2446(5) 0.1491(18) 0.068(5) Uiso 0.567(19) 1 d D . P A 1
F3 F 0.5686(9) -0.2090(8) -0.0450(18) 0.072(5) Uiso 0.567(19) 1 d D . P A 1
F1' F 0.4509(9) -0.1955(10) -0.046(2) 0.053(6) Uiso 0.433(19) 1 d D . P A 2
F2' F 0.5053(13) -0.2125(10) 0.2092(17) 0.071(7) Uiso 0.433(19) 1 d D . P A 2
F3' F 0.5581(11) -0.2450(6) 0.035(2) 0.061(6) Uiso 0.433(19) 1 d D . P A 2
F4 F 0.9147(4) -0.0741(4) 0.4133(8) 0.0542(19) Uani 1 1 d . . . . .
F5 F 0.9409(4) -0.1407(3) 0.2373(10) 0.0572(19) Uani 1 1 d . . . . .
F6 F 0.8840(4) -0.0545(3) 0.1601(8) 0.0471(16) Uani 1 1 d . . . . .
F7 F 0.7425(10) -0.2367(4) 0.6778(18) 0.061(4) Uiso 0.58(2) 1 d D . P B 1
F8 F 0.7645(12) -0.1669(9) 0.8745(11) 0.060(5) Uiso 0.58(2) 1 d D . P B 1
F9 F 0.8166(7) -0.1649(7) 0.6493(15) 0.052(4) Uiso 0.58(2) 1 d D . P B 1
F7' F 0.7103(12) -0.2298(7) 0.727(3) 0.061(6) Uiso 0.42(2) 1 d D . P B 2
F8' F 0.7846(13) -0.1603(10) 0.8645(14) 0.045(6) Uiso 0.42(2) 1 d D . P B 2
F9' F 0.8073(12) -0.2067(12) 0.653(3) 0.082(8) Uiso 0.42(2) 1 d D . P B 2
F10 F 0.9131(5) 0.0413(3) 0.9137(8) 0.0540(18) Uani 1 1 d . . . . .
F11 F 0.8409(4) -0.0261(3) 0.7646(9) 0.0463(16) Uani 1 1 d . . . . .
F12 F 0.9417(3) 0.0176(3) 0.6846(8) 0.0396(14) Uani 1 1 d . . . . .
F13 F 0.9219(7) 0.1741(9) 0.0893(16) 0.040(5) Uiso 0.49(4) 1 d D . P C 1
F14 F 1.0036(12) 0.1973(9) 0.307(3) 0.059(5) Uiso 0.49(4) 1 d D . P C 1
F15 F 1.0282(15) 0.1299(17) 0.132(4) 0.100(12) Uiso 0.49(4) 1 d D . P C 1
F13' F 0.9327(12) 0.197(1) 0.134(3) 0.070(6) Uiso 0.51(4) 1 d D . P C 2
F14' F 1.0129(9) 0.1798(9) 0.3452(18) 0.046(5) Uiso 0.51(4) 1 d D . P C 2
F15' F 1.0261(7) 0.1177(7) 0.1462(16) 0.026(4) Uiso 0.51(4) 1 d D . P C 2
F16 F 0.8015(4) 0.2687(3) 0.2967(7) 0.0364(13) Uani 1 1 d . . . . .
F17 F 0.7481(4) 0.2975(2) 0.5006(6) 0.0366(13) Uani 1 1 d . . . . .
F18 F 0.6834(4) 0.3103(2) 0.2606(7) 0.0378(14) Uani 1 1 d . . . . .
O1 O 0.6303(4) -0.1349(3) 0.1813(9) 0.0367(16) Uani 1 1 d . . . . .
O2 O 0.7543(4) -0.0826(3) 0.3114(8) 0.0263(13) Uani 1 1 d . . . . .
O3 O 0.6685(4) -0.1481(3) 0.4690(9) 0.0338(15) Uani 1 1 d . . . . .
O4 O 0.7919(4) 0.0606(3) 0.5311(8) 0.0287(14) Uani 1 1 d . . . . .
O5 O 0.8684(4) 0.1334(3) 0.3692(8) 0.0305(14) Uani 1 1 d . . . . .
O6 O 0.7445(4) 0.1669(3) 0.4536(7) 0.0228(12) Uani 1 1 d . . . . .
C1 C 0.5476(6) -0.1322(5) 0.1081(17) 0.046(3) Uani 1 1 d . . . . .
H1A H 0.5150 -0.1144 0.1855 0.055 Uiso 1 1 calc R U . . .
H1B H 0.5415 -0.1048 0.0115 0.055 Uiso 1 1 calc R U . . .
C2 C 0.5202(5) -0.1914(5) 0.0632(11) 0.048(3) Uani 1 1 d D . . . .
C3 C 0.8063(6) -0.1304(4) 0.2700(12) 0.0296(19) Uani 1 1 d . . . . .
H3A H 0.7852 -0.1476 0.1615 0.036 Uiso 1 1 calc R U . . .
H3B H 0.8111 -0.1647 0.3502 0.036 Uiso 1 1 calc R U . . .
C4 C 0.8874(5) -0.0993(5) 0.2706(12) 0.031(2) Uani 1 1 d . . . . .
C5 C 0.6879(8) -0.1339(5) 0.6368(13) 0.045(3) Uani 1 1 d . . . . .
H5A H 0.6389 -0.1380 0.6878 0.054 Uiso 1 1 calc R U . . .
H5B H 0.7074 -0.0903 0.6509 0.054 Uiso 1 1 calc R U . . .
C6 C 0.7497(6) -0.1759(5) 0.7139(10) 0.051(3) Uani 1 1 d D . . . .
C7 C 0.8266(6) 0.0799(4) 0.6907(11) 0.0286(19) Uani 1 1 d . . . . .
H7A H 0.7836 0.0878 0.7562 0.034 Uiso 1 1 calc R U . . .
H7B H 0.8582 0.1187 0.6865 0.034 Uiso 1 1 calc R U . . .
C8 C 0.8806(6) 0.0279(4) 0.7638(11) 0.0283(19) Uani 1 1 d . . . . .
C9 C 0.9225(6) 0.1003(5) 0.2872(13) 0.034(2) Uani 1 1 d . . . . .
H9A H 0.8923 0.0741 0.2002 0.041 Uiso 1 1 calc R U . . .
H9B H 0.9582 0.0731 0.3634 0.041 Uiso 1 1 calc R U . . .
C10 C 0.9710(5) 0.1486(4) 0.2174(9) 0.047(3) Uani 1 1 d D . . . .
C11 C 0.6918(5) 0.2089(4) 0.3570(11) 0.0230(17) Uani 1 1 d . . . . .
H11A H 0.6410 0.2132 0.4020 0.028 Uiso 1 1 calc R U . . .
H11B H 0.6780 0.1923 0.2454 0.028 Uiso 1 1 calc R U . . .
C12 C 0.7310(6) 0.2713(4) 0.353(1) 0.0243(17) Uani 1 1 d . . . . .

loop_
_atom_site_aniso_label
_atom_site_aniso_U_11
_atom_site_aniso_U_22
_atom_site_aniso_U_33
_atom_site_aniso_U_23
_atom_site_aniso_U_13
_atom_site_aniso_U_12
Au1 0.01827(15) 0.02023(15) 0.03049(18) 0.00457(12) 0.00598(12) 0.00050(11)
Au2 0.01772(15) 0.01647(14) 0.01891(15) -0.00029(11) 0.00112(11) -0.00045(10)
I1 0.0249(3) 0.0200(3) 0.0363(3) 0.0002(2) 0.0108(2) -0.0011(2)
I2 0.0263(3) 0.0269(3) 0.0217(3) -0.0046(2) -0.0013(2) 0.0002(2)
P1 0.0171(10) 0.0198(10) 0.0345(12) 0.0034(9) 0.0033(9) -0.0007(8)
P2 0.022(1) 0.0184(10) 0.0248(11) -0.0016(8) -0.0023(8) -0.0001(8)
F4 0.018(3) 0.097(6) 0.044(4) -0.011(4) -0.006(3) -0.008(3)
F5 0.037(4) 0.062(4) 0.080(5) 0.003(4) 0.033(4) 0.020(3)
F6 0.035(3) 0.055(4) 0.053(4) 0.015(3) 0.015(3) -0.003(3)
F10 0.069(5) 0.060(4) 0.028(3) 0.006(3) -0.007(3) 0.011(4)
F11 0.047(4) 0.033(3) 0.057(4) 0.018(3) 0.003(3) 0.001(3)
F12 0.023(3) 0.050(4) 0.045(3) 0.000(3) 0.004(2) 0.007(2)
F16 0.040(3) 0.033(3) 0.038(3) 0.001(2) 0.013(3) -0.008(2)
F17 0.062(4) 0.023(3) 0.023(3) -0.006(2) 0.004(3) -0.006(3)
F18 0.056(4) 0.022(3) 0.034(3) 0.008(2) 0.004(3) 0.008(3)
O1 0.021(3) 0.036(4) 0.048(4) -0.010(3) -0.009(3) 0.001(3)
O2 0.019(3) 0.020(3) 0.039(4) -0.004(3) 0.004(3) 0.000(2)
O3 0.034(4) 0.025(3) 0.042(4) 0.005(3) 0.006(3) 0.002(3)
O4 0.031(3) 0.026(3) 0.027(3) -0.002(3) -0.002(3) -0.003(3)
O5 0.023(3) 0.029(3) 0.039(4) -0.006(3) 0.003(3) 0.000(3)
O6 0.026(3) 0.020(3) 0.021(3) -0.001(2) 0.002(2) 0.001(2)
C1 0.021(5) 0.039(6) 0.071(8) -0.006(5) -0.011(5) -0.001(4)
C2 0.040(6) 0.041(6) 0.053(7) -0.001(5) -0.018(5) -0.003(5)
C3 0.028(5) 0.026(4) 0.038(5) 0.000(4) 0.012(4) 0.002(4)
C4 0.019(4) 0.038(5) 0.038(5) -0.001(4) 0.006(4) 0.006(4)
C5 0.060(7) 0.040(6) 0.036(6) 0.000(5) 0.008(5) 0.018(5)
C6 0.044(7) 0.047(7) 0.054(7) -0.013(6) -0.012(5) 0.007(5)
C7 0.031(5) 0.030(5) 0.024(4) 0.002(4) 0.000(4) 0.003(4)
C8 0.030(5) 0.032(5) 0.021(4) 0.002(4) 0.001(3) -0.001(4)
C9 0.027(5) 0.037(5) 0.036(5) -0.002(4) 0.000(4) 0.007(4)
C10 0.034(6) 0.056(7) 0.052(7) 0.014(6) 0.013(5) 0.005(5)
C11 0.025(4) 0.018(4) 0.026(4) -0.001(3) 0.002(3) 0.002(3)
C12 0.038(5) 0.018(4) 0.018(4) 0.001(3) 0.007(3) -0.001(3)

loop_
_atom_type_symbol
_atom_type_description
_atom_type_scat_dispersion_real
_atom_type_scat_dispersion_imag
_atom_type_scat_source
C C 0.0033 0.0016 'International Tables Vol C Tables 4.2.6.8 and 6.1.1.4'
H H 0.0000 0.0000 'International Tables Vol C Tables 4.2.6.8 and 6.1.1.4'
O O 0.0106 0.0060 'International Tables Vol C Tables 4.2.6.8 and 6.1.1.4'
F F 0.0171 0.0103 'International Tables Vol C Tables 4.2.6.8 and 6.1.1.4'
P P 0.1023 0.0942 'International Tables Vol C Tables 4.2.6.8 and 6.1.1.4'
I I -0.4742 1.8119 'International Tables Vol C Tables 4.2.6.8 and 6.1.1.4'
Au Au -2.0133 8.8022 'International Tables Vol C Tables 4.2.6.8 and 6.1.1.4'

loop_
_geom_angle_atom_site_label_1
_geom_angle_atom_site_label_2
_geom_angle_atom_site_label_3
_geom_angle
P1 Au1 I1 178.80(6)
P1 Au1 Au2 88.82(6)
I1 Au1 Au2 90.086(17)
P2 Au2 I2 176.96(6)
P2 Au2 Au1 90.39(6)
I2 Au2 Au1 92.594(18)
O2 P1 O1 101.7(4)
O2 P1 O3 106.4(4)
O1 P1 O3 98.3(4)
O2 P1 Au1 111.3(2)
O1 P1 Au1 118.5(3)
O3 P1 Au1 118.4(3)
O5 P2 O6 99.1(3)
O5 P2 O4 106.5(4)
O6 P2 O4 101.5(3)
O5 P2 Au2 118.2(3)
O6 P2 Au2 118.8(2)
O4 P2 Au2 110.7(2)
C1 O1 P1 121.8(7)
C3 O2 P1 123.6(6)
C5 O3 P1 120.7(7)
C7 O4 P2 122.3(6)
C9 O5 P2 121.6(6)
C11 O6 P2 122.5(5)
C2 C1 O1 109.6(8)
C2 C1 H1A 109.7
O1 C1 H1A 109.7
C2 C1 H1B 109.7
O1 C1 H1B 109.7
H1A C1 H1B 108.2
F3' C2 F1' 101.7(15)
F2 C2 F1 108.8(11)
F3' C2 F2' 92.2(13)
F1' C2 F2' 108.6(15)
F2 C2 F3 91.0(11)
F1 C2 F3 110.3(11)
F3' C2 C1 133.1(11)
F2 C2 C1 126.5(10)
F1' C2 C1 116.8(12)
F1 C2 C1 113.5(9)
F2' C2 C1 99.3(13)
F3 C2 C1 103.1(11)
O2 C3 C4 105.6(7)
O2 C3 H3A 110.6
C4 C3 H3A 110.6
O2 C3 H3B 110.6
C4 C3 H3B 110.6
H3A C3 H3B 108.7
F4 C4 F5 108.6(8)
F4 C4 F6 107.6(9)
F5 C4 F6 106.8(8)
F4 C4 C3 111.1(8)
F5 C4 C3 110.2(8)
F6 C4 C3 112.3(8)
O3 C5 C6 109.8(8)
O3 C5 H5A 109.7
C6 C5 H5A 109.7
O3 C5 H5B 109.7
C6 C5 H5B 109.7
H5A C5 H5B 108.2
F7 C6 F8 111.3(13)
F9' C6 F8' 104.6(16)
F9' C6 F7' 90.2(15)
F8' C6 F7' 106.4(15)
F7 C6 F9 97.5(11)
F8 C6 F9 110.5(12)
F7 C6 C5 118.4(10)
F9' C6 C5 130.2(13)
F8 C6 C5 111.0(11)
F8' C6 C5 115.8(12)
F7' C6 C5 104.3(12)
F9 C6 C5 107.2(10)
O4 C7 C8 107.0(7)
O4 C7 H7A 110.3
C8 C7 H7A 110.3
O4 C7 H7B 110.3
C8 C7 H7B 110.3
H7A C7 H7B 108.6
F10 C8 F12 106.3(8)
F10 C8 F11 108.2(8)
F12 C8 F11 106.5(8)
F10 C8 C7 110.8(8)
F12 C8 C7 112.5(8)
F11 C8 C7 112.2(8)
O5 C9 C10 106.2(7)
O5 C9 H9A 110.5
C10 C9 H9A 110.5
O5 C9 H9B 110.5
C10 C9 H9B 110.5
H9A C9 H9B 108.7
F14 C10 F15 105.5(18)
F13' C10 F15' 116.8(14)
F14 C10 F13 105.4(13)
F15 C10 F13 95.2(18)
F13' C10 F14' 99.5(13)
F15' C10 F14' 106.7(11)
F14 C10 C9 121.0(12)
F15 C10 C9 119.0(18)
F13' C10 C9 119.3(11)
F15' C10 C9 106.9(10)
F13 C10 C9 106.8(10)
F14' C10 C9 106.1(11)
O6 C11 C12 110.2(7)
O6 C11 H11A 109.6
C12 C11 H11A 109.6
O6 C11 H11B 109.6
C12 C11 H11B 109.6
H11A C11 H11B 108.1
F18 C12 F16 107.7(7)
F18 C12 F17 107.0(7)
F16 C12 F17 105.9(7)
F18 C12 C11 110.8(8)
F16 C12 C11 112.8(7)
F17 C12 C11 112.4(7)

loop_
_geom_bond_atom_site_label_1
_geom_bond_atom_site_label_2
_geom_bond_distance
Au1 P1 2.217(2)
Au1 I1 2.5578(6)
Au1 Au2 3.1251(4)
Au2 P2 2.218(2)
Au2 I2 2.5519(6)
P1 O2 1.571(6)
P1 O1 1.589(7)
P1 O3 1.589(7)
P2 O5 1.584(7)
P2 O6 1.586(6)
P2 O4 1.595(7)
F1 C2 1.359(8)
F2 C2 1.353(8)
F3 C2 1.365(8)
F1' C2 1.356(8)
F2' C2 1.364(8)
F3' C2 1.353(8)
F4 C4 1.322(12)
F5 C4 1.323(11)
F6 C4 1.327(12)
F7 C6 1.338(7)
F8 C6 1.340(7)
F9 C6 1.344(7)
F7' C6 1.342(8)
F8' C6 1.341(8)
F9' C6 1.340(8)
F10 C8 1.314(11)
F11 C8 1.335(11)
F12 C8 1.328(11)
F13 C10 1.354(7)
F14 C10 1.349(7)
F15 C10 1.350(7)
F13' C10 1.351(7)
F14' C10 1.355(7)
F15' C10 1.351(7)
F16 C12 1.343(11)
F17 C12 1.343(10)
F18 C12 1.315(10)
O1 C1 1.422(11)
O2 C3 1.424(10)
O3 C5 1.420(13)
O4 C7 1.426(11)
O5 C9 1.414(11)
O6 C11 1.417(10)
C1 C2 1.381(15)
C1 H1A 0.9900
C1 H1B 0.9900
C3 C4 1.513(13)
C3 H3A 0.9900
C3 H3B 0.9900
C5 C6 1.442(16)
C5 H5A 0.9900
C5 H5B 0.9900
C7 C8 1.501(13)
C7 H7A 0.9900
C7 H7B 0.9900
C9 C10 1.493(15)
C9 H9A 0.9900
C9 H9B 0.9900
C11 C12 1.493(11)
C11 H11A 0.9900
C11 H11B 0.9900
